data_4331977
loop_
_publ_author_name
'Joseph, Crisjoe A.'
'Lee, Matthew S.'
'Iretskii, Alexei V.'
'Wu, Guang'
'Ford, Peter C.'

_publ_section_title
;
 Substituent Effects on Nitrosyl Iron Corrole Complexes Fe(Ar3C)(NO)
;
_journal_issue 5
_journal_name_full 'Inorganic Chemistry'
_journal_page_first 2075
_journal_page_last 2082
_journal_paper_doi 10.1021/ic051956j
_journal_volume 45
_journal_year 2006
_chemical_formula_sum 'C46 H35 Fe N5 O4'
_chemical_formula_weight 777.64
_chemical_name_systematic
; 
 ? 
;
_space_group_IT_number 2
_symmetry_cell_setting triclinic
_symmetry_space_group_name_Hall '-P 1'
_symmetry_space_group_name_H-M 'P -1'
_atom_sites_solution_hydrogens geom
_atom_sites_solution_primary direct
_atom_sites_solution_secondary difmap
_audit_creation_method SHELXL-97
_cell_angle_alpha 101.196(7)
_cell_angle_beta 92.972(7)
_cell_angle_gamma 90.164(7)
_cell_formula_units_Z 2
_cell_length_a 10.547(4)
_cell_length_b 11.047(5)
_cell_length_c 15.916(7)
_cell_measurement_temperature 120(1)
_cell_volume 1816.5(13)
_computing_structure_refinement 'SHELXL-97 (Sheldrick, 1997)'
_computing_structure_solution 'SHELXS-97 (Sheldrick, 1990)'
_diffrn_ambient_temperature 120(1)
_diffrn_measured_fraction_theta_full 0.952
_diffrn_measured_fraction_theta_max 0.952
_diffrn_measurement_device_type 'CCD area detector'
_diffrn_measurement_method 'omega scan'
_diffrn_radiation_monochromator graphite
_diffrn_radiation_source 'fine-focus sealed tube'
_diffrn_radiation_type MoK\a
_diffrn_radiation_wavelength 0.71073
_diffrn_reflns_av_R_equivalents 0.0685
_diffrn_reflns_av_sigmaI/netI 0.1509
_diffrn_reflns_limit_h_max 13
_diffrn_reflns_limit_h_min -13
_diffrn_reflns_limit_k_max 13
_diffrn_reflns_limit_k_min -13
_diffrn_reflns_limit_l_max 19
_diffrn_reflns_limit_l_min -19
_diffrn_reflns_number 13739
_diffrn_reflns_theta_full 26.55
_diffrn_reflns_theta_max 26.55
_diffrn_reflns_theta_min 1.31
_exptl_absorpt_coefficient_mu 0.470
_exptl_absorpt_correction_type multi-scan
_exptl_absorpt_process_details sadabs
_exptl_crystal_colour red
_exptl_crystal_density_diffrn 1.422
_exptl_crystal_density_meas ?
_exptl_crystal_density_method 'not measured'
_exptl_crystal_description plate
_exptl_crystal_F_000 808
_exptl_crystal_size_max 0.15
_exptl_crystal_size_mid 0.10
_exptl_crystal_size_min 0.04
_refine_diff_density_max 0.781
_refine_diff_density_min -1.008
_refine_diff_density_rms 0.090
_refine_ls_extinction_coef 0.0043(10)
_refine_ls_extinction_expression Fc^*^=kFc[1+0.001xFc^2^\l^3^/sin(2\q)]^-1/4^
_refine_ls_extinction_method SHELXL
_refine_ls_goodness_of_fit_ref 1.110
_refine_ls_hydrogen_treatment mixed
_refine_ls_matrix_type full
_refine_ls_number_parameters 646
_refine_ls_number_reflns 7189
_refine_ls_number_restraints 0
_refine_ls_restrained_S_all 1.110
_refine_ls_R_factor_all 0.1484
_refine_ls_R_factor_gt 0.0708
_refine_ls_shift/su_max 0.224
_refine_ls_shift/su_mean 0.000
_refine_ls_structure_factor_coef Fsqd
_refine_ls_weighting_details 'calc w=1/[\s^2^(Fo^2^)+(0.0500P)^2^+0.0000P] where P=(Fo^2^+2Fc^2^)/3'
_refine_ls_weighting_scheme calc
_refine_ls_wR_factor_gt 0.1289
_refine_ls_wR_factor_ref 0.1461
_reflns_number_gt 3705
_reflns_number_total 7189
_reflns_threshold_expression >2sigma(I)
_cod_data_source_file ic051956jsup1.cif
_cod_data_source_block Fe(TMOPC)NO
_cod_depositor_comments
;
The following automatic conversions were performed:

'_exptl_crystal_density_meas' value 'n/a' was changed to '?' - the
value is perceived as not measured.

Automatic conversion script
Id: cif_fix_values 3008 2015-01-20 13:52:24Z robertas 
;
_cod_original_sg_symbol_H-M P-1
_cod_database_code 4331977

loop_
_symmetry_equiv_pos_as_xyz
'x, y, z'
'-x, -y, -z'

loop_
_atom_site_label
_atom_site_type_symbol
_atom_site_fract_x
_atom_site_fract_y
_atom_site_fract_z
_atom_site_U_iso_or_equiv
_atom_site_adp_type
_atom_site_occupancy
_atom_site_symmetry_multiplicity
_atom_site_calc_flag
C1 C 0.5592(4) 0.6322(4) 0.5658(3) 0.0295(12) Uani 1 1 d
C2 C 0.4865(4) 0.7182(4) 0.5272(3) 0.0305(12) Uani 1 1 d
C3 C 0.3839(5) 0.7455(5) 0.5741(3) 0.0330(12) Uani 1 1 d
C4 C 0.3887(4) 0.6777(4) 0.6422(3) 0.0286(11) Uani 1 1 d
C5 C 0.3023(4) 0.6635(4) 0.7022(3) 0.0275(11) Uani 1 1 d
C6 C 0.3219(4) 0.5788(4) 0.7593(3) 0.0283(11) Uani 1 1 d
C7 C 0.2418(5) 0.5613(5) 0.8244(3) 0.0319(12) Uani 1 1 d
C8 C 0.2956(4) 0.4748(5) 0.8650(3) 0.0329(12) Uani 1 1 d
C9 C 0.4106(4) 0.4376(4) 0.8254(3) 0.0293(11) Uani 1 1 d
C10 C 0.4964(4) 0.3480(4) 0.8464(3) 0.0273(11) Uani 1 1 d
C11 C 0.6073(4) 0.3160(4) 0.8046(3) 0.0287(11) Uani 1 1 d
C12 C 0.6926(4) 0.2183(4) 0.8153(3) 0.0289(12) Uani 1 1 d
C13 C 0.7860(5) 0.2170(4) 0.7611(3) 0.0308(12) Uani 1 1 d
C14 C 0.7627(4) 0.3129(4) 0.7144(3) 0.0305(12) Uani 1 1 d
C15 C 0.8360(4) 0.3386(4) 0.6475(3) 0.0288(11) Uani 1 1 d
C16 C 0.7992(4) 0.4224(4) 0.5975(3) 0.0303(12) Uani 1 1 d
C17 C 0.8494(5) 0.4543(4) 0.5236(3) 0.0312(12) Uani 1 1 d
C18 C 0.7700(4) 0.5398(5) 0.4954(3) 0.0330(12) Uani 1 1 d
C19 C 0.6705(4) 0.5599(4) 0.5529(3) 0.0327(12) Uani 1 1 d
C20 C 0.1821(4) 0.7336(4) 0.7034(3) 0.0274(11) Uani 1 1 d
C21 C 0.0646(5) 0.6750(5) 0.6895(3) 0.0313(12) Uani 1 1 d
C22 C -0.0465(5) 0.7396(5) 0.6824(3) 0.0339(13) Uani 1 1 d
C23 C -0.0399(4) 0.8660(4) 0.6894(3) 0.0283(11) Uani 1 1 d
C24 C 0.0761(4) 0.9280(5) 0.7040(3) 0.0329(12) Uani 1 1 d
C25 C 0.1859(5) 0.8614(5) 0.7099(3) 0.0337(12) Uani 1 1 d
C26 C -0.2638(5) 0.8818(6) 0.6582(5) 0.0518(16) Uani 1 1 d
C27 C 0.4663(4) 0.2825(4) 0.9163(3) 0.0272(11) Uani 1 1 d
C28 C 0.3553(5) 0.2129(4) 0.9151(3) 0.0310(12) Uani 1 1 d
C29 C 0.3359(5) 0.1461(5) 0.9776(3) 0.0349(13) Uani 1 1 d
C30 C 0.4258(4) 0.1475(4) 1.0444(3) 0.0293(11) Uani 1 1 d
C31 C 0.5350(4) 0.2190(4) 1.0489(3) 0.0316(12) Uani 1 1 d
C32 C 0.5542(5) 0.2857(4) 0.9857(3) 0.0297(12) Uani 1 1 d
C33 C 0.4904(5) 0.0767(6) 1.1715(3) 0.0398(13) Uani 1 1 d
C34 C 0.9605(4) 0.2753(4) 0.6317(3) 0.0313(12) Uani 1 1 d
C35 C 1.0610(5) 0.2981(5) 0.6922(3) 0.0357(13) Uani 1 1 d
C36 C 1.1792(5) 0.2445(4) 0.6781(3) 0.0326(13) Uani 1 1 d
C37 C 1.1953(4) 0.1646(4) 0.6011(3) 0.0305(12) Uani 1 1 d
C38 C 1.0958(5) 0.1374(5) 0.5391(3) 0.0351(12) Uani 1 1 d
C39 C 0.9798(5) 0.1936(4) 0.5544(3) 0.0325(12) Uani 1 1 d
C40 C 1.4115(6) 0.1227(6) 0.6452(4) 0.0497(15) Uani 1 1 d
C41 C 0.0940(5) 0.9141(6) 1.0048(4) 0.0445(14) Uani 1 1 d
C42 C 0.0256(6) 0.9139(5) 0.9288(4) 0.0460(15) Uani 1 1 d
C43 C -0.0682(5) 0.9986(6) 0.9236(4) 0.0465(15) Uani 1 1 d
C44 C 0.9777(6) 0.3849(6) 0.9517(4) 0.0482(15) Uani 1 1 d
C45 C 0.9200(5) 0.4848(5) 0.9277(4) 0.0414(14) Uani 1 1 d
C46 C 0.9413(5) 0.6007(6) 0.9759(4) 0.0413(14) Uani 1 1 d
Fe Fe 0.58649(6) 0.51914(6) 0.70986(4) 0.0260(2) Uani 1 1 d
H2 H 0.507(4) 0.746(4) 0.475(3) 0.036(13) Uiso 1 1 d
H3 H 0.309(4) 0.811(4) 0.564(3) 0.048(14) Uiso 1 1 d
H7 H 0.162(5) 0.600(5) 0.842(3) 0.069(18) Uiso 1 1 d
H8 H 0.265(3) 0.443(3) 0.919(2) 0.011(10) Uiso 1 1 d
H12 H 0.679(3) 0.166(3) 0.848(2) 0.017(12) Uiso 1 1 d
H13 H 0.857(3) 0.169(3) 0.750(2) 0.000(9) Uiso 1 1 d
H17 H 0.926(4) 0.428(3) 0.498(2) 0.020(11) Uiso 1 1 d
H18 H 0.773(4) 0.594(3) 0.442(3) 0.034(12) Uiso 1 1 d
H21 H 0.058(3) 0.598(3) 0.686(2) 0.015(12) Uiso 1 1 d
H22 H -0.118(4) 0.703(3) 0.675(2) 0.017(12) Uiso 1 1 d
H24 H 0.082(3) 1.023(4) 0.705(2) 0.028(11) Uiso 1 1 d
H25 H 0.273(4) 0.909(4) 0.721(3) 0.041(13) Uiso 1 1 d
H28 H 0.301(4) 0.218(4) 0.873(3) 0.041(15) Uiso 1 1 d
H29 H 0.261(4) 0.104(3) 0.977(2) 0.017(11) Uiso 1 1 d
H31 H 0.597(3) 0.229(3) 1.093(2) 0.013(10) Uiso 1 1 d
H32 H 0.627(4) 0.330(4) 0.987(3) 0.051(15) Uiso 1 1 d
H35 H 1.055(4) 0.354(4) 0.751(3) 0.035(13) Uiso 1 1 d
H36 H 1.245(4) 0.266(4) 0.716(3) 0.048(15) Uiso 1 1 d
H38 H 1.119(4) 0.086(4) 0.481(3) 0.058(16) Uiso 1 1 d
H39 H 0.908(4) 0.181(3) 0.508(2) 0.027(12) Uiso 1 1 d
H41 H 0.162(6) 0.852(6) 1.007(4) 0.11(2) Uiso 1 1 d
H42 H 0.045(5) 0.852(5) 0.884(3) 0.07(2) Uiso 1 1 d
H43 H -0.123(6) 0.999(5) 0.874(4) 0.10(2) Uiso 1 1 d
H44 H 0.961(4) 0.311(4) 0.922(3) 0.027(13) Uiso 1 1 d
H45 H 0.874(4) 0.466(4) 0.868(3) 0.042(13) Uiso 1 1 d
H46 H 0.906(5) 0.664(5) 0.967(4) 0.08(2) Uiso 1 1 d
H26A H -0.313(5) 0.963(5) 0.659(3) 0.076(19) Uiso 1 1 d
H33A H 0.463(4) 0.013(4) 1.205(3) 0.038(13) Uiso 1 1 d
H40A H 1.384(3) 0.093(3) 0.699(2) 0.019(11) Uiso 1 1 d
H26B H -0.257(4) 0.825(4) 0.600(3) 0.047(15) Uiso 1 1 d
H33B H 0.586(5) 0.044(4) 1.144(3) 0.064(16) Uiso 1 1 d
H40B H 1.484(6) 0.062(6) 0.614(4) 0.10(2) Uiso 1 1 d
H26C H -0.283(4) 0.845(4) 0.707(3) 0.052(17) Uiso 1 1 d
H33C H 0.502(4) 0.162(4) 1.200(3) 0.043(15) Uiso 1 1 d
H40C H 1.435(4) 0.227(5) 0.652(3) 0.067(16) Uiso 1 1 d
N1 N 0.6719(4) 0.6243(3) 0.7837(2) 0.0253(9) Uani 1 1 d
N2 N 0.4996(3) 0.6106(3) 0.6366(2) 0.0253(9) Uani 1 1 d
N3 N 0.4271(3) 0.5021(3) 0.7600(2) 0.0263(9) Uani 1 1 d
N4 N 0.6502(3) 0.3715(3) 0.7396(2) 0.0239(9) Uani 1 1 d
N5 N 0.6877(3) 0.4880(3) 0.6145(2) 0.0284(9) Uani 1 1 d
O1 O 0.7374(4) 0.6836(3) 0.8273(2) 0.0524(10) Uani 1 1 d
O2 O -0.1422(3) 0.9402(3) 0.6821(2) 0.0380(8) Uani 1 1 d
O3 O 0.3983(3) 0.0750(3) 1.10233(19) 0.0353(8) Uani 1 1 d
O4 O 1.3067(3) 0.1023(3) 0.5806(2) 0.0428(9) Uani 1 1 d

loop_
_atom_site_aniso_label
_atom_site_aniso_U_11
_atom_site_aniso_U_22
_atom_site_aniso_U_33
_atom_site_aniso_U_23
_atom_site_aniso_U_13
_atom_site_aniso_U_12
C1 0.035(3) 0.034(3) 0.018(3) 0.002(2) 0.001(2) -0.009(2)
C2 0.032(3) 0.034(3) 0.028(3) 0.013(2) -0.001(2) -0.002(2)
C3 0.031(3) 0.038(3) 0.031(3) 0.011(3) -0.004(2) -0.011(2)
C4 0.026(3) 0.034(3) 0.023(3) 0.000(2) -0.001(2) -0.009(2)
C5 0.026(3) 0.027(3) 0.031(3) 0.008(2) 0.004(2) -0.003(2)
C6 0.028(3) 0.026(3) 0.029(3) -0.001(2) 0.008(2) -0.003(2)
C7 0.027(3) 0.035(3) 0.031(3) -0.003(2) 0.009(2) -0.004(2)
C8 0.035(3) 0.040(3) 0.023(3) 0.006(2) 0.000(2) -0.013(3)
C9 0.022(3) 0.034(3) 0.031(3) 0.003(2) 0.003(2) -0.007(2)
C10 0.031(3) 0.025(3) 0.024(3) 0.004(2) -0.002(2) -0.005(2)
C11 0.028(3) 0.029(3) 0.027(3) 0.001(2) -0.002(2) -0.007(2)
C12 0.030(3) 0.022(3) 0.035(3) 0.008(2) 0.000(2) -0.003(2)
C13 0.026(3) 0.028(3) 0.038(3) 0.002(2) 0.008(2) 0.001(2)
C14 0.032(3) 0.030(3) 0.026(3) -0.003(2) 0.001(2) -0.012(2)
C15 0.032(3) 0.028(3) 0.026(3) 0.002(2) 0.002(2) -0.005(2)
C16 0.031(3) 0.034(3) 0.022(3) -0.005(2) 0.001(2) -0.009(2)
C17 0.024(3) 0.038(3) 0.029(3) 0.000(2) 0.005(2) -0.005(2)
C18 0.030(3) 0.040(3) 0.029(3) 0.009(3) -0.001(2) -0.005(2)
C19 0.029(3) 0.037(3) 0.030(3) 0.000(2) 0.001(2) -0.007(2)
C20 0.025(3) 0.030(3) 0.027(3) 0.003(2) 0.004(2) 0.000(2)
C21 0.032(3) 0.025(3) 0.037(3) 0.006(3) 0.001(2) -0.004(3)
C22 0.023(3) 0.036(3) 0.042(3) 0.006(3) 0.004(2) -0.005(3)
C23 0.025(3) 0.033(3) 0.028(3) 0.007(2) 0.008(2) 0.009(2)
C24 0.031(3) 0.030(3) 0.039(3) 0.010(2) 0.003(2) -0.008(2)
C25 0.026(3) 0.036(3) 0.039(3) 0.007(3) 0.004(2) -0.007(2)
C26 0.035(4) 0.048(4) 0.073(5) 0.012(4) 0.006(3) 0.003(3)
C27 0.033(3) 0.028(3) 0.022(3) 0.005(2) 0.006(2) 0.004(2)
C28 0.033(3) 0.036(3) 0.025(3) 0.007(2) 0.000(2) 0.000(2)
C29 0.035(3) 0.038(3) 0.033(3) 0.008(3) 0.004(3) -0.009(3)
C30 0.036(3) 0.031(3) 0.024(3) 0.013(2) 0.005(2) 0.004(2)
C31 0.027(3) 0.042(3) 0.026(3) 0.007(3) -0.006(2) -0.002(2)
C32 0.022(3) 0.034(3) 0.029(3) -0.003(2) 0.002(2) -0.004(2)
C33 0.048(4) 0.039(4) 0.033(3) 0.010(3) -0.001(3) 0.002(3)
C34 0.029(3) 0.034(3) 0.028(3) -0.001(2) 0.000(2) -0.006(2)
C35 0.034(3) 0.041(3) 0.029(3) 0.000(3) -0.001(2) -0.007(3)
C36 0.030(3) 0.036(3) 0.031(3) 0.006(3) -0.002(3) -0.007(3)
C37 0.035(3) 0.029(3) 0.029(3) 0.008(2) 0.004(2) -0.002(2)
C38 0.032(3) 0.042(3) 0.031(3) 0.003(3) 0.005(3) 0.004(3)
C39 0.032(3) 0.034(3) 0.028(3) -0.002(2) -0.003(2) -0.004(2)
C40 0.042(4) 0.067(5) 0.043(4) 0.021(3) -0.010(3) -0.002(3)
C41 0.044(3) 0.051(4) 0.043(4) 0.021(3) -0.004(3) -0.005(3)
C42 0.059(4) 0.037(4) 0.042(4) 0.006(3) 0.003(3) -0.009(3)
C43 0.046(4) 0.054(4) 0.042(4) 0.018(3) -0.006(3) -0.004(3)
C44 0.059(4) 0.039(4) 0.044(4) 0.007(3) -0.013(3) -0.014(3)
C45 0.041(3) 0.045(4) 0.036(3) 0.004(3) -0.006(3) -0.007(3)
C46 0.042(4) 0.043(4) 0.039(3) 0.010(3) -0.001(3) 0.000(3)
Fe 0.0247(4) 0.0285(4) 0.0239(4) 0.0032(3) 0.0007(3) -0.0035(3)
N1 0.030(2) 0.022(2) 0.025(2) 0.0066(19) 0.0055(19) 0.0047(19)
N2 0.026(2) 0.025(2) 0.023(2) -0.0002(18) 0.0036(17) 0.0011(18)
N3 0.029(2) 0.028(2) 0.019(2) -0.0008(18) 0.0031(17) 0.0012(18)
N4 0.025(2) 0.029(2) 0.018(2) 0.0032(18) 0.0042(17) -0.0074(18)
N5 0.022(2) 0.029(2) 0.032(2) 0.0004(19) -0.0021(18) -0.0057(18)
O1 0.059(3) 0.048(3) 0.046(2) 0.000(2) 0.000(2) 0.002(2)
O2 0.0287(19) 0.031(2) 0.052(2) 0.0020(17) 0.0048(17) 0.0056(16)
O3 0.038(2) 0.037(2) 0.0325(19) 0.0128(17) -0.0033(16) -0.0035(16)
O4 0.033(2) 0.058(2) 0.038(2) 0.0107(18) 0.0024(17) 0.0052(18)

loop_
_atom_type_symbol
_atom_type_description
_atom_type_scat_dispersion_real
_atom_type_scat_dispersion_imag
_atom_type_scat_source
C C 0.0033 0.0016 'International Tables Vol C Tables 4.2.6.8 and 6.1.1.4'
H H 0.0000 0.0000 'International Tables Vol C Tables 4.2.6.8 and 6.1.1.4'
N N 0.0061 0.0033 'International Tables Vol C Tables 4.2.6.8 and 6.1.1.4'
O O 0.0106 0.0060 'International Tables Vol C Tables 4.2.6.8 and 6.1.1.4'
Fe Fe 0.3463 0.8444 'International Tables Vol C Tables 4.2.6.8 and 6.1.1.4'

loop_
_geom_angle_atom_site_label_1
_geom_angle_atom_site_label_2
_geom_angle_atom_site_label_3
_geom_angle
_geom_angle_site_symmetry_1
_geom_angle_site_symmetry_3
N2 C1 C19 110.6(4) . .
N2 C1 C2 109.1(4) . .
C19 C1 C2 140.2(4) . .
C3 C2 C1 106.7(4) . .
C3 C2 H2 128(2) . .
C1 C2 H2 125(2) . .
C2 C3 C4 109.1(5) . .
C2 C3 H3 127(2) . .
C4 C3 H3 124(2) . .
C5 C4 N2 120.2(4) . .
C5 C4 C3 132.0(5) . .
N2 C4 C3 107.6(4) . .
C4 C5 C6 122.2(4) . .
C4 C5 C20 118.3(4) . .
C6 C5 C20 119.4(4) . .
N3 C6 C7 109.3(4) . .
N3 C6 C5 124.5(4) . .
C7 C6 C5 126.2(4) . .
C8 C7 C6 107.8(4) . .
C8 C7 H7 121(3) . .
C6 C7 H7 131(3) . .
C7 C8 C9 107.7(4) . .
C7 C8 H8 128.3(19) . .
C9 C8 H8 123.8(19) . .
N3 C9 C10 123.9(4) . .
N3 C9 C8 109.1(4) . .
C10 C9 C8 126.9(4) . .
C11 C10 C9 123.8(4) . .
C11 C10 C27 117.4(4) . .
C9 C10 C27 118.8(4) . .
C10 C11 N4 124.1(4) . .
C10 C11 C12 127.6(4) . .
N4 C11 C12 108.2(4) . .
C13 C12 C11 108.4(5) . .
C13 C12 H12 128(3) . .
C11 C12 H12 124(3) . .
C12 C13 C14 107.8(5) . .
C12 C13 H13 133(2) . .
C14 C13 H13 119(2) . .
N4 C14 C15 125.0(4) . .
N4 C14 C13 109.2(4) . .
C15 C14 C13 125.6(4) . .
C16 C15 C14 122.6(4) . .
C16 C15 C34 118.2(4) . .
C14 C15 C34 119.2(4) . .
C15 C16 N5 119.1(4) . .
C15 C16 C17 132.4(4) . .
N5 C16 C17 108.3(4) . .
C18 C17 C16 108.5(4) . .
C18 C17 H17 124(2) . .
C16 C17 H17 128(2) . .
C17 C18 C19 106.1(4) . .
C17 C18 H18 134(2) . .
C19 C18 H18 120(2) . .
N5 C19 C18 110.1(4) . .
N5 C19 C1 111.2(4) . .
C18 C19 C1 138.7(5) . .
C21 C20 C25 117.8(4) . .
C21 C20 C5 121.9(4) . .
C25 C20 C5 120.0(4) . .
C22 C21 C20 121.8(5) . .
C22 C21 H21 118(3) . .
C20 C21 H21 121(3) . .
C23 C22 C21 119.1(5) . .
C23 C22 H22 120(3) . .
C21 C22 H22 121(3) . .
O2 C23 C22 124.9(4) . .
O2 C23 C24 114.4(4) . .
C22 C23 C24 120.7(5) . .
C25 C24 C23 119.2(5) . .
C25 C24 H24 120(2) . .
C23 C24 H24 121(2) . .
C24 C25 C20 121.4(4) . .
C24 C25 H25 119(2) . .
C20 C25 H25 120(2) . .
O2 C26 H26A 95(3) . .
O2 C26 H26B 108(3) . .
H26A C26 H26B 116(4) . .
O2 C26 H26C 104(3) . .
H26A C26 H26C 111(4) . .
H26B C26 H26C 119(4) . .
C28 C27 C32 117.4(4) . .
C28 C27 C10 123.1(4) . .
C32 C27 C10 119.5(4) . .
C29 C28 C27 121.2(5) . .
C29 C28 H28 125(3) . .
C27 C28 H28 114(3) . .
C28 C29 C30 120.5(5) . .
C28 C29 H29 119(2) . .
C30 C29 H29 120(2) . .
O3 C30 C31 124.6(4) . .
O3 C30 C29 115.8(4) . .
C31 C30 C29 119.6(4) . .
C32 C31 C30 119.6(5) . .
C32 C31 H31 115(2) . .
C30 C31 H31 125(2) . .
C31 C32 C27 121.6(5) . .
C31 C32 H32 120(3) . .
C27 C32 H32 119(3) . .
O3 C33 H33A 108(2) . .
O3 C33 H33B 109(2) . .
H33A C33 H33B 106(3) . .
O3 C33 H33C 107(3) . .
H33A C33 H33C 120(4) . .
H33B C33 H33C 107(4) . .
C35 C34 C39 117.9(4) . .
C35 C34 C15 121.0(4) . .
C39 C34 C15 121.2(4) . .
C34 C35 C36 122.3(5) . .
C34 C35 H35 123(2) . .
C36 C35 H35 114(2) . .
C37 C36 C35 118.4(5) . .
C37 C36 H36 121(3) . .
C35 C36 H36 121(3) . .
C36 C37 O4 123.9(4) . .
C36 C37 C38 121.1(5) . .
O4 C37 C38 115.0(4) . .
C39 C38 C37 119.2(5) . .
C39 C38 H38 125(3) . .
C37 C38 H38 116(3) . .
C38 C39 C34 121.1(5) . .
C38 C39 H39 120(2) . .
C34 C39 H39 118(2) . .
O4 C40 H40A 109(2) . .
O4 C40 H40B 102(3) . .
H40A C40 H40B 110(4) . .
O4 C40 H40C 103(2) . .
H40A C40 H40C 117(3) . .
H40B C40 H40C 114(4) . .
C42 C41 C43 119.2(6) . 2_577
C42 C41 H41 119(4) . .
C43 C41 H41 121(4) 2_577 .
C43 C42 C41 120.8(6) . .
C43 C42 H42 124(3) . .
C41 C42 H42 115(3) . .
C42 C43 C41 120.0(6) . 2_577
C42 C43 H43 125(4) . .
C41 C43 H43 115(4) 2_577 .
C45 C44 C46 120.8(6) . 2_767
C45 C44 H44 120(3) . .
C46 C44 H44 120(3) 2_767 .
C46 C45 C44 120.1(5) . .
C46 C45 H45 125(2) . .
C44 C45 H45 114(2) . .
C45 C46 C44 119.1(6) . 2_767
C45 C46 H46 125(4) . .
C44 C46 H46 116(4) 2_767 .
N1 Fe N5 104.46(16) . .
N1 Fe N2 105.85(16) . .
N5 Fe N2 79.42(16) . .
N1 Fe N4 99.40(16) . .
N5 Fe N4 87.71(16) . .
N2 Fe N4 153.79(14) . .
N1 Fe N3 105.29(16) . .
N5 Fe N3 149.77(14) . .
N2 Fe N3 87.45(15) . .
N4 Fe N3 92.64(15) . .
O1 N1 Fe 172.0(4) . .
C1 N2 C4 107.5(4) . .
C1 N2 Fe 118.4(3) . .
C4 N2 Fe 133.7(3) . .
C9 N3 C6 106.1(4) . .
C9 N3 Fe 124.2(3) . .
C6 N3 Fe 126.9(3) . .
C11 N4 C14 106.3(4) . .
C11 N4 Fe 125.7(3) . .
C14 N4 Fe 126.8(3) . .
C19 N5 C16 107.0(4) . .
C19 N5 Fe 118.2(3) . .
C16 N5 Fe 133.3(3) . .
C23 O2 C26 117.8(4) . .
C30 O3 C33 115.9(4) . .
C37 O4 C40 117.1(4) . .

loop_
_geom_bond_atom_site_label_1
_geom_bond_atom_site_label_2
_geom_bond_distance
_geom_bond_site_symmetry_2
C1 N2 1.378(5) .
C1 C19 1.423(6) .
C1 C2 1.432(6) .
C2 C3 1.348(6) .
C2 H2 0.98(4) .
C3 C4 1.431(6) .
C3 H3 1.10(4) .
C4 C5 1.383(6) .
C4 N2 1.384(5) .
C5 C6 1.435(6) .
C5 C20 1.486(6) .
C6 N3 1.399(5) .
C6 C7 1.412(6) .
C7 C8 1.363(6) .
C7 H7 0.97(5) .
C8 C9 1.422(6) .
C8 H8 1.05(3) .
C9 N3 1.388(5) .
C9 C10 1.419(6) .
C10 C11 1.389(6) .
C10 C27 1.486(6) .
C11 N4 1.393(5) .
C11 C12 1.437(6) .
C12 C13 1.341(6) .
C12 H12 0.86(4) .
C13 C14 1.423(6) .
C13 H13 0.92(3) .
C14 N4 1.394(5) .
C14 C15 1.419(6) .
C15 C16 1.379(6) .
C15 C34 1.499(6) .
C16 N5 1.394(5) .
C16 C17 1.418(6) .
C17 C18 1.388(6) .
C17 H17 0.95(4) .
C18 C19 1.418(6) .
C18 H18 1.13(4) .
C19 N5 1.382(5) .
C20 C21 1.385(6) .
C20 C25 1.396(6) .
C21 C22 1.385(6) .
C21 H21 0.85(4) .
C22 C23 1.379(6) .
C22 H22 0.84(4) .
C23 O2 1.370(5) .
C23 C24 1.388(6) .
C24 C25 1.383(6) .
C24 H24 1.05(4) .
C25 H25 1.04(4) .
C26 O2 1.434(6) .
C26 H26A 1.04(5) .
C26 H26B 1.02(5) .
C26 H26C 0.97(5) .
C27 C28 1.396(6) .
C27 C32 1.399(6) .
C28 C29 1.371(6) .
C28 H28 0.86(4) .
C29 C30 1.385(6) .
C29 H29 0.92(4) .
C30 O3 1.375(5) .
C30 C31 1.385(6) .
C31 C32 1.380(6) .
C31 H31 0.92(3) .
C32 H32 0.91(5) .
C33 O3 1.427(6) .
C33 H33A 1.01(4) .
C33 H33B 1.15(5) .
C33 H33C 0.97(4) .
C34 C35 1.383(6) .
C34 C39 1.401(6) .
C35 C36 1.392(6) .
C35 H35 1.02(4) .
C36 C37 1.383(6) .
C36 H36 0.90(4) .
C37 O4 1.384(5) .
C37 C38 1.393(6) .
C38 C39 1.385(6) .
C38 H38 1.03(5) .
C39 H39 1.02(4) .
C40 O4 1.456(6) .
C40 H40A 1.03(4) .
C40 H40B 1.09(6) .
C40 H40C 1.16(5) .
C41 C42 1.377(7) .
C41 C43 1.382(7) 2_577
C41 H41 1.00(6) .
C42 C43 1.373(7) .
C42 H42 0.92(5) .
C43 C41 1.382(7) 2_577
C43 H43 0.96(6) .
C44 C45 1.371(7) .
C44 C46 1.381(7) 2_767
C44 H44 0.88(4) .
C45 C46 1.370(7) .
C45 H45 1.03(4) .
C46 C44 1.381(7) 2_767
C46 H46 0.82(5) .
Fe N1 1.702(4) .
Fe N5 1.878(4) .
Fe N2 1.890(4) .
Fe N4 1.900(4) .
Fe N3 1.922(4) .
N1 O1 1.076(4) .

loop_
_geom_torsion_atom_site_label_1
_geom_torsion_atom_site_label_2
_geom_torsion_atom_site_label_3
_geom_torsion_atom_site_label_4
_geom_torsion
_geom_torsion_site_symmetry_1
_geom_torsion_site_symmetry_4
N2 C1 C2 C3 -1.0(5) . .
C19 C1 C2 C3 176.6(6) . .
C1 C2 C3 C4 -0.4(5) . .
C2 C3 C4 C5 -172.9(5) . .
C2 C3 C4 N2 1.6(5) . .
N2 C4 C5 C6 -1.1(7) . .
C3 C4 C5 C6 172.8(4) . .
N2 C4 C5 C20 -177.6(4) . .
C3 C4 C5 C20 -3.6(7) . .
C4 C5 C6 N3 -0.8(7) . .
C20 C5 C6 N3 175.6(4) . .
C4 C5 C6 C7 177.5(4) . .
C20 C5 C6 C7 -6.1(7) . .
N3 C6 C7 C8 -0.2(5) . .
C5 C6 C7 C8 -178.7(4) . .
C6 C7 C8 C9 0.1(5) . .
C7 C8 C9 N3 0.0(5) . .
C7 C8 C9 C10 -179.1(4) . .
N3 C9 C10 C11 0.9(7) . .
C8 C9 C10 C11 179.9(4) . .
N3 C9 C10 C27 -178.2(4) . .
C8 C9 C10 C27 0.7(7) . .
C9 C10 C11 N4 2.8(7) . .
C27 C10 C11 N4 -178.1(4) . .
C9 C10 C11 C12 -173.0(4) . .
C27 C10 C11 C12 6.2(7) . .
C10 C11 C12 C13 178.3(4) . .
N4 C11 C12 C13 2.0(5) . .
C11 C12 C13 C14 -0.3(5) . .
C12 C13 C14 N4 -1.6(5) . .
C12 C13 C14 C15 -176.6(4) . .
N4 C14 C15 C16 -2.9(7) . .
C13 C14 C15 C16 171.4(4) . .
N4 C14 C15 C34 175.3(4) . .
C13 C14 C15 C34 -10.4(7) . .
C14 C15 C16 N5 2.1(6) . .
C34 C15 C16 N5 -176.1(4) . .
C14 C15 C16 C17 -173.2(4) . .
C34 C15 C16 C17 8.6(7) . .
C15 C16 C17 C18 176.2(5) . .
N5 C16 C17 C18 0.5(5) . .
C16 C17 C18 C19 0.0(5) . .
C17 C18 C19 N5 -0.4(5) . .
C17 C18 C19 C1 179.4(5) . .
N2 C1 C19 N5 0.3(5) . .
C2 C1 C19 N5 -177.3(5) . .
N2 C1 C19 C18 -179.5(5) . .
C2 C1 C19 C18 2.9(11) . .
C4 C5 C20 C21 119.4(5) . .
C6 C5 C20 C21 -57.1(6) . .
C4 C5 C20 C25 -54.0(6) . .
C6 C5 C20 C25 129.5(5) . .
C25 C20 C21 C22 -0.2(7) . .
C5 C20 C21 C22 -173.7(4) . .
C20 C21 C22 C23 0.0(8) . .
C21 C22 C23 O2 178.8(4) . .
C21 C22 C23 C24 -0.5(7) . .
O2 C23 C24 C25 -178.2(4) . .
C22 C23 C24 C25 1.2(7) . .
C23 C24 C25 C20 -1.4(7) . .
C21 C20 C25 C24 0.9(7) . .
C5 C20 C25 C24 174.5(4) . .
C11 C10 C27 C28 -120.7(5) . .
C9 C10 C27 C28 58.5(6) . .
C11 C10 C27 C32 56.8(6) . .
C9 C10 C27 C32 -124.1(5) . .
C32 C27 C28 C29 -2.7(7) . .
C10 C27 C28 C29 174.8(4) . .
C27 C28 C29 C30 0.9(7) . .
C28 C29 C30 O3 -178.5(4) . .
C28 C29 C30 C31 1.3(7) . .
O3 C30 C31 C32 178.3(4) . .
C29 C30 C31 C32 -1.5(7) . .
C30 C31 C32 C27 -0.4(7) . .
C28 C27 C32 C31 2.5(7) . .
C10 C27 C32 C31 -175.1(4) . .
C16 C15 C34 C35 112.7(5) . .
C14 C15 C34 C35 -65.5(6) . .
C16 C15 C34 C39 -65.7(6) . .
C14 C15 C34 C39 116.1(5) . .
C39 C34 C35 C36 1.0(7) . .
C15 C34 C35 C36 -177.4(4) . .
C34 C35 C36 C37 -0.9(7) . .
C35 C36 C37 O4 -177.6(4) . .
C35 C36 C37 C38 -0.4(7) . .
C36 C37 C38 C39 1.4(7) . .
O4 C37 C38 C39 178.9(4) . .
C37 C38 C39 C34 -1.3(7) . .
C35 C34 C39 C38 0.1(7) . .
C15 C34 C39 C38 178.5(4) . .
C43 C41 C42 C43 -0.5(9) 2_577 .
C41 C42 C43 C41 0.5(9) . 2_577
C46 C44 C45 C46 -0.6(9) 2_767 .
C44 C45 C46 C44 0.6(9) . 2_767
N5 Fe N1 O1 -38(3) . .
N2 Fe N1 O1 -121(3) . .
N4 Fe N1 O1 52(3) . .
N3 Fe N1 O1 147(3) . .
C19 C1 N2 C4 -176.4(4) . .
C2 C1 N2 C4 2.0(5) . .
C19 C1 N2 Fe 10.6(5) . .
C2 C1 N2 Fe -171.1(3) . .
C5 C4 N2 C1 173.1(4) . .
C3 C4 N2 C1 -2.2(5) . .
C5 C4 N2 Fe -15.4(6) . .
C3 C4 N2 Fe 169.3(3) . .
N1 Fe N2 C1 89.0(3) . .
N5 Fe N2 C1 -13.2(3) . .
N4 Fe N2 C1 -75.0(5) . .
N3 Fe N2 C1 -165.8(3) . .
N1 Fe N2 C4 -81.8(4) . .
N5 Fe N2 C4 176.0(4) . .
N4 Fe N2 C4 114.2(4) . .
N3 Fe N2 C4 23.4(4) . .
C10 C9 N3 C6 179.0(4) . .
C8 C9 N3 C6 -0.1(5) . .
C10 C9 N3 Fe -19.1(6) . .
C8 C9 N3 Fe 161.7(3) . .
C7 C6 N3 C9 0.2(5) . .
C5 C6 N3 C9 178.7(4) . .
C7 C6 N3 Fe -161.0(3) . .
C5 C6 N3 Fe 17.5(6) . .
N1 Fe N3 C9 -75.2(3) . .
N5 Fe N3 C9 115.3(4) . .
N2 Fe N3 C9 179.1(3) . .
N4 Fe N3 C9 25.3(3) . .
N1 Fe N3 C6 82.9(4) . .
N5 Fe N3 C6 -86.7(5) . .
N2 Fe N3 C6 -22.9(3) . .
N4 Fe N3 C6 -176.6(3) . .
C10 C11 N4 C14 -179.4(4) . .
C12 C11 N4 C14 -2.9(5) . .
C10 C11 N4 Fe 12.5(6) . .
C12 C11 N4 Fe -171.0(3) . .
C15 C14 N4 C11 177.9(4) . .
C13 C14 N4 C11 2.8(5) . .
C15 C14 N4 Fe -14.2(6) . .
C13 C14 N4 Fe 170.7(3) . .
N1 Fe N4 C11 83.6(3) . .
N5 Fe N4 C11 -172.1(3) . .
N2 Fe N4 C11 -111.9(4) . .
N3 Fe N4 C11 -22.4(3) . .
N1 Fe N4 C14 -82.0(4) . .
N5 Fe N4 C14 22.3(3) . .
N2 Fe N4 C14 82.4(5) . .
N3 Fe N4 C14 172.0(3) . .
C18 C19 N5 C16 0.7(5) . .
C1 C19 N5 C16 -179.1(4) . .
C18 C19 N5 Fe 168.7(3) . .
C1 C19 N5 Fe -11.1(5) . .
C15 C16 N5 C19 -177.1(4) . .
C17 C16 N5 C19 -0.7(5) . .
C15 C16 N5 Fe 17.5(6) . .
C17 C16 N5 Fe -166.2(3) . .
N1 Fe N5 C19 -90.5(3) . .
N2 Fe N5 C19 13.3(3) . .
N4 Fe N5 C19 170.3(3) . .
N3 Fe N5 C19 79.0(4) . .
N1 Fe N5 C16 73.6(4) . .
N2 Fe N5 C16 177.4(4) . .
N4 Fe N5 C16 -25.5(4) . .
N3 Fe N5 C16 -116.8(4) . .
C22 C23 O2 C26 -5.6(7) . .
C24 C23 O2 C26 173.7(5) . .
C31 C30 O3 C33 0.6(6) . .
C29 C30 O3 C33 -179.6(4) . .
C36 C37 O4 C40 0.5(6) . .
C38 C37 O4 C40 -176.9(4) . .
